data_1568160
loop_
_publ_author_name
'Zhou, Xiuquan'
'Kolluru, Venkata Surya Chaitanya'
'Xu, Wenqian'
'Wang, Luqing'
'Chang, Tieyan'
'Chen, Yu-Sheng'
'Yu, Lei'
'Wen, Jianguo'
'Chan, Maria K. Y.'
'Chung, Duck Young'
'Kanatzidis, Mercouri G.'

_publ_section_title
;
 Discovery of chalcogenides structures and compositions using mixed fluxes
;
_journal_issue 7938
_journal_name_full Nature
_journal_page_first 72
_journal_page_last 77
_journal_paper_doi 10.1038/s41586-022-05307-7
_journal_volume 612
_journal_year 2022
_chemical_formula_moiety '0.5(Cu12.13 Rb2 Se8)'
_chemical_formula_sum 'Cu6.09 Rb Se4'
_chemical_formula_weight 787.95
_space_group_crystal_system tetragonal
_space_group_IT_number 87
_space_group_name_Hall '-I 4'
_space_group_name_H-M_alt 'I 4/m'
_atom_sites_solution_hydrogens .
_atom_sites_solution_primary dual
_audit_contact_author_name
;
;
_audit_creation_date 2021-08-10
_audit_creation_method
;
Olex2 1.2
(compiled 2018.05.29 svn.r3508 for OlexSys, GUI svn.r5506)
;
_cell_angle_alpha 90
_cell_angle_beta 90
_cell_angle_gamma 90
_cell_formula_units_Z 2
_cell_length_a 10.5610(15)
_cell_length_b 10.5610(15)
_cell_length_c 3.9740(8)
_cell_measurement_reflns_used 2126
_cell_measurement_temperature 293(2)
_cell_measurement_theta_max 58.2
_cell_measurement_theta_min 7.7
_cell_volume 443.24(13)
_computing_molecular_graphics 'Olex2 (Dolomanov et al., 2009)'
_computing_publication_material 'Olex2 (Dolomanov et al., 2009)'
_computing_structure_refinement 'ShelXL (Sheldrick, 2015)'
_computing_structure_solution 'ShelXT (Sheldrick, 2015)'
_diffrn_ambient_temperature 293(2)
_diffrn_measured_fraction_theta_full 0.991
_diffrn_measured_fraction_theta_max 0.994
_diffrn_measurement_device_type 'Bruker APEX-II CCD'
_diffrn_measurement_method '\w scans'
_diffrn_radiation_type MoK\a
_diffrn_radiation_wavelength 0.71073
_diffrn_reflns_av_R_equivalents 0.4071
_diffrn_reflns_av_unetI/netI 0.6633
_diffrn_reflns_Laue_measured_fraction_full 0.991
_diffrn_reflns_Laue_measured_fraction_max 0.994
_diffrn_reflns_limit_h_max 14
_diffrn_reflns_limit_h_min -14
_diffrn_reflns_limit_k_max 14
_diffrn_reflns_limit_k_min -13
_diffrn_reflns_limit_l_max 3
_diffrn_reflns_limit_l_min -5
_diffrn_reflns_number 342
_diffrn_reflns_point_group_measured_fraction_full 0.991
_diffrn_reflns_point_group_measured_fraction_max 0.994
_diffrn_reflns_theta_full 25.242
_diffrn_reflns_theta_max 29.074
_diffrn_reflns_theta_min 3.859
_diffrn_standards_number 0
_exptl_absorpt_coefficient_mu 36.125
_exptl_absorpt_correction_type none
_exptl_crystal_density_diffrn 5.904
_exptl_crystal_description needle
_exptl_crystal_F_000 699
_refine_diff_density_max 1.129
_refine_diff_density_min -0.729
_refine_diff_density_rms 0.235
_refine_ls_extinction_coef .
_refine_ls_extinction_method none
_refine_ls_goodness_of_fit_ref 0.441
_refine_ls_hydrogen_treatment undef
_refine_ls_matrix_type full
_refine_ls_number_parameters 23
_refine_ls_number_reflns 342
_refine_ls_number_restraints 0
_refine_ls_restrained_S_all 0.441
_refine_ls_R_factor_all 0.2478
_refine_ls_R_factor_gt 0.0586
_refine_ls_shift/su_max 0.028
_refine_ls_shift/su_mean 0.013
_refine_ls_structure_factor_coef Fsqd
_refine_ls_weighting_details 'w=1/[\s^2^(Fo^2^)+(0.0104P)^2^] where P=(Fo^2^+2Fc^2^)/3'
_refine_ls_weighting_scheme calc
_refine_ls_wR_factor_gt 0.0815
_refine_ls_wR_factor_ref 0.0999
_reflns_Friedel_coverage 0.000
_reflns_Friedel_fraction_full .
_reflns_Friedel_fraction_max .
_reflns_number_gt 51
_reflns_number_total 342
_reflns_threshold_expression 'I > 2\s(I)'
_cod_data_source_file XXVI_RbCu6Se4.cif
_cod_data_source_block XXVI
_cod_original_cell_volume 443.24(15)
_cod_database_code 1568160
_shelx_shelxl_version_number 2018/3
_shelx_space_group_comment
;
The symmetry employed for this shelxl refinement is uniquely defined
by the following loop, which should always be used as a source of
symmetry information in preference to the above space-group names.
They are only intended as comments.
;
_olex2_refinement_description
;
;
_olex2_submission_special_instructions 'No special instructions were received'

loop_
_space_group_symop_operation_xyz
'x, y, z'
'-x, -y, z'
'-y, x, z'
'y, -x, z'
'x+1/2, y+1/2, z+1/2'
'-x+1/2, -y+1/2, z+1/2'
'-y+1/2, x+1/2, z+1/2'
'y+1/2, -x+1/2, z+1/2'
'-x, -y, -z'
'x, y, -z'
'y, -x, -z'
'-y, x, -z'
'-x+1/2, -y+1/2, -z+1/2'
'x+1/2, y+1/2, -z+1/2'
'y+1/2, -x+1/2, -z+1/2'
'-y+1/2, x+1/2, -z+1/2'

loop_
_atom_site_label
_atom_site_type_symbol
_atom_site_fract_x
_atom_site_fract_y
_atom_site_fract_z
_atom_site_U_iso_or_equiv
_atom_site_adp_type
_atom_site_occupancy
_atom_site_site_symmetry_order
_atom_site_calc_flag
_atom_site_refinement_flags_posn
_atom_site_refinement_flags_adp
_atom_site_refinement_flags_occupancy
_atom_site_disorder_assembly
_atom_site_disorder_group
Se01 Se 0.7628(4) 0.5736(4) 0.500000 0.0634(16) Uani 1 2 d S T P . .
Rb02 Rb 0.500000 0.500000 0.000000 0.070(3) Uani 1 8 d S T P . .
Cu03 Cu 0.9811(6) 0.6330(6) 0.500000 0.062(3) Uani 0.867(17) 2 d S T P . .
Cu04 Cu 0.6730(8) 0.7757(8) 0.500000 0.075(4) Uani 0.649(19) 2 d S T P . .

loop_
_atom_site_aniso_label
_atom_site_aniso_U_11
_atom_site_aniso_U_22
_atom_site_aniso_U_33
_atom_site_aniso_U_23
_atom_site_aniso_U_13
_atom_site_aniso_U_12
Se01 0.080(4) 0.071(4) 0.039(2) 0.000 0.000 -0.002(3)
Rb02 0.092(4) 0.092(4) 0.027(4) 0.000 0.000 0.000
Cu03 0.078(5) 0.078(5) 0.030(3) 0.000 0.000 -0.016(4)
Cu04 0.079(7) 0.100(8) 0.046(5) 0.000 0.000 0.007(6)

loop_
_atom_type_symbol
_atom_type_description
_atom_type_scat_dispersion_real
_atom_type_scat_dispersion_imag
_atom_type_scat_source
Cu Cu 0.3201 1.2651 'International Tables Vol C Tables 4.2.6.8 and 6.1.1.4'
Rb Rb -0.9393 2.9676 'International Tables Vol C Tables 4.2.6.8 and 6.1.1.4'
Se Se -0.0929 2.2259 'International Tables Vol C Tables 4.2.6.8 and 6.1.1.4'

loop_
_geom_angle_atom_site_label_1
_geom_angle_atom_site_label_2
_geom_angle_atom_site_label_3
_geom_angle
_geom_angle_site_symmetry_1
_geom_angle_site_symmetry_3
Rb02 Se01 Rb02 69.17(8) . 1_556
Cu03 Se01 Rb02 145.41(4) . .
Cu03 Se01 Rb02 78.99(14) 7_644 .
Cu03 Se01 Rb02 136.2(2) 7_645 .
Cu03 Se01 Rb02 136.2(2) 7_644 1_556
Cu03 Se01 Rb02 78.99(14) 7_645 1_556
Cu03 Se01 Rb02 145.41(4) . 1_556
Cu03 Se01 Cu03 71.0(3) . 7_645
Cu03 Se01 Cu03 71.0(3) . 7_644
Cu03 Se01 Cu03 107.0(3) 7_645 7_644
Cu03 Se01 Cu04 136.9(3) 7_645 13_665
Cu03 Se01 Cu04 65.3(2) 7_644 11_566
Cu03 Se01 Cu04 102.2(3) . 11_566
Cu03 Se01 Cu04 65.3(2) 7_645 11_566
Cu03 Se01 Cu04 61.2(2) 7_645 13_666
Cu03 Se01 Cu04 66.0(2) . 13_665
Cu03 Se01 Cu04 61.2(2) 7_644 13_665
Cu03 Se01 Cu04 66.0(2) . 13_666
Cu03 Se01 Cu04 136.9(3) 7_644 13_666
Cu04 Se01 Rb02 84.83(16) 13_666 1_556
Cu04 Se01 Rb02 84.83(16) 13_665 .
Cu04 Se01 Rb02 83.2(2) . .
Cu04 Se01 Rb02 140.0(2) 13_665 1_556
Cu04 Se01 Rb02 83.2(2) . 1_556
Cu04 Se01 Rb02 79.63(18) 11_566 1_556
Cu04 Se01 Rb02 79.63(18) 11_566 .
Cu04 Se01 Rb02 140.0(2) 13_666 .
Cu04 Se01 Cu03 122.80(16) . 7_644
Cu04 Se01 Cu03 122.80(16) . 7_645
Cu04 Se01 Cu03 98.7(3) . .
Cu04 Se01 Cu04 159.1(4) . 11_566
Cu04 Se01 Cu04 63.4(2) . 13_666
Cu04 Se01 Cu04 126.1(2) 11_566 13_666
Cu04 Se01 Cu04 126.1(2) 11_566 13_665
Cu04 Se01 Cu04 97.9(3) 13_666 13_665
Cu04 Se01 Cu04 63.4(2) . 13_665
Se01 Rb02 Se01 180.0 9_665 .
Se01 Rb02 Se01 110.83(8) 9_665 1_554
Se01 Rb02 Se01 180.00(13) 1_554 9_666
Se01 Rb02 Se01 71.20(4) 1_554 3_654
Se01 Rb02 Se01 108.80(4) 11_565 .
Se01 Rb02 Se01 110.83(8) 11_565 3_654
Se01 Rb02 Se01 180.0 11_565 3_655
Se01 Rb02 Se01 108.80(4) 3_655 1_554
Se01 Rb02 Se01 180.0 11_566 3_654
Se01 Rb02 Se01 71.20(4) 3_655 9_666
Se01 Rb02 Se01 69.17(8) 1_554 .
Se01 Rb02 Se01 71.20(4) 9_666 11_566
Se01 Rb02 Se01 69.17(8) 11_565 11_566
Se01 Rb02 Se01 71.20(4) 3_655 .
Se01 Rb02 Se01 69.17(8) 3_655 3_654
Se01 Rb02 Se01 110.83(8) 9_666 .
Se01 Rb02 Se01 108.80(4) 9_666 3_654
Se01 Rb02 Se01 110.83(8) 3_655 11_566
Se01 Rb02 Se01 71.20(4) 11_565 1_554
Se01 Rb02 Se01 108.80(4) 3_654 .
Se01 Rb02 Se01 69.17(8) 9_665 9_666
Se01 Rb02 Se01 71.20(4) 9_665 11_565
Se01 Rb02 Se01 108.80(4) 11_565 9_666
Se01 Rb02 Se01 108.80(4) 1_554 11_566
Se01 Rb02 Se01 108.80(4) 9_665 11_566
Se01 Rb02 Se01 108.80(4) 9_665 3_655
Se01 Rb02 Se01 71.20(4) 9_665 3_654
Se01 Rb02 Se01 71.20(4) 11_566 .
Se01 Rb02 Cu03 105.22(11) 9_665 13_665
Se01 Rb02 Cu03 105.22(11) 11_565 15_465
Se01 Rb02 Cu03 105.22(11) 3_655 7_644
Se01 Rb02 Cu03 38.71(6) 9_665 15_465
Se01 Rb02 Cu03 74.78(11) 3_654 15_465
Se01 Rb02 Cu03 74.78(11) 11_565 7_644
Se01 Rb02 Cu03 141.29(6) 3_654 5_444
Se01 Rb02 Cu03 141.29(6) 11_565 13_665
Se01 Rb02 Cu03 38.71(6) 9_666 15_465
Se01 Rb02 Cu03 105.22(11) 11_566 15_465
Se01 Rb02 Cu03 141.29(6) 9_665 7_644
Se01 Rb02 Cu03 38.71(6) 3_655 13_665
Se01 Rb02 Cu03 141.29(6) 9_666 7_644
Se01 Rb02 Cu03 74.78(11) 11_566 7_644
Se01 Rb02 Cu03 74.78(11) 3_655 15_465
Se01 Rb02 Cu03 74.78(11) 1_554 13_665
Se01 Rb02 Cu03 74.78(11) 9_665 5_444
Se01 Rb02 Cu03 141.29(6) 1_554 15_465
Se01 Rb02 Cu03 38.71(6) 11_565 5_444
Se01 Rb02 Cu03 105.22(11) 9_666 13_665
Se01 Rb02 Cu03 141.29(6) 3_655 5_444
Se01 Rb02 Cu03 141.29(6) . 15_465
Se01 Rb02 Cu03 105.22(11) 1_554 5_444
Se01 Rb02 Cu03 141.29(6) 11_566 13_665
Se01 Rb02 Cu03 74.78(11) 9_666 5_444
Se01 Rb02 Cu03 38.71(6) 1_554 7_644
Se01 Rb02 Cu03 38.71(6) 11_566 5_444
Se01 Rb02 Cu03 38.71(6) 3_654 13_665
Se01 Rb02 Cu03 105.22(11) . 5_444
Se01 Rb02 Cu03 38.71(6) . 7_644
Se01 Rb02 Cu03 74.78(11) . 13_665
Se01 Rb02 Cu03 105.22(11) 3_654 7_644
Cu03 Rb02 Cu03 180.0 13_665 5_444
Cu03 Rb02 Cu03 90.0 5_444 15_465
Cu03 Rb02 Cu03 90.0 13_665 15_465
Cu03 Rb02 Cu03 90.0 5_444 7_644
Cu03 Rb02 Cu03 90.0 13_665 7_644
Cu03 Rb02 Cu03 180.0 15_465 7_644
Se01 Cu03 Se01 119.88(17) . 15_566
Se01 Cu03 Se01 119.88(17) . 15_565
Se01 Cu03 Se01 107.0(3) 15_566 15_565
Se01 Cu03 Rb02 62.30(15) 15_566 5
Se01 Cu03 Rb02 108.2(2) . 5
Se01 Cu03 Rb02 62.30(15) 15_565 5
Se01 Cu03 Cu03 55.9(2) . 7_645
Se01 Cu03 Cu03 53.1(2) 15_566 15_566
Se01 Cu03 Cu03 53.1(2) 15_565 15_565
Se01 Cu03 Cu03 82.9(3) . 9_766
Se01 Cu03 Cu03 115.86(16) . 15_565
Se01 Cu03 Cu03 81.72(12) 15_565 7_644
Se01 Cu03 Cu03 115.86(16) . 15_566
Se01 Cu03 Cu03 81.72(12) 15_566 7_645
Se01 Cu03 Cu03 170.7(3) 15_566 7_644
Se01 Cu03 Cu03 112.6(3) 15_565 9_766
Se01 Cu03 Cu03 122.1(3) 15_566 15_565
Se01 Cu03 Cu03 170.7(3) 15_565 7_645
Se01 Cu03 Cu03 122.1(3) 15_565 15_566
Se01 Cu03 Cu03 55.9(2) . 7_644
Se01 Cu03 Cu03 112.6(3) 15_566 9_766
Se01 Cu03 Cu04 131.3(4) 15_566 13_665
Se01 Cu03 Cu04 61.3(2) . 13_665
Se01 Cu03 Cu04 59.7(2) 15_566 13_666
Se01 Cu03 Cu04 131.3(4) 15_565 13_666
Se01 Cu03 Cu04 61.3(2) . 13_666
Se01 Cu03 Cu04 174.1(4) . 3_755
Se01 Cu03 Cu04 62.5(2) 15_566 3_755
Se01 Cu03 Cu04 59.7(2) 15_565 13_665
Se01 Cu03 Cu04 62.5(2) 15_565 3_755
Cu03 Cu03 Rb02 113.4(2) 15_566 5
Cu03 Cu03 Rb02 113.4(2) 15_565 5
Cu03 Cu03 Rb02 126.1(2) 7_644 5
Cu03 Cu03 Rb02 168.9(3) 9_766 5
Cu03 Cu03 Rb02 126.1(2) 7_645 5
Cu03 Cu03 Cu03 60.33(15) 7_644 15_565
Cu03 Cu03 Cu03 119.67(15) 7_645 15_565
Cu03 Cu03 Cu03 119.67(15) 7_644 15_566
Cu03 Cu03 Cu03 59.84(7) 15_565 9_766
Cu03 Cu03 Cu03 89.4(3) 7_644 7_645
Cu03 Cu03 Cu03 59.84(7) 15_566 9_766
Cu03 Cu03 Cu03 89.4(3) 15_566 15_565
Cu03 Cu03 Cu03 60.33(15) 7_645 15_566
Cu03 Cu03 Cu03 59.84(7) 7_645 9_766
Cu03 Cu03 Cu03 59.84(7) 7_644 9_766
Cu04 Cu03 Rb02 71.3(2) 13_665 5
Cu04 Cu03 Rb02 77.7(2) 3_755 5
Cu04 Cu03 Rb02 71.3(2) 13_666 5
Cu04 Cu03 Cu03 88.70(13) 13_665 15_565
Cu04 Cu03 Cu03 60.6(3) 3_755 15_565
Cu04 Cu03 Cu03 120.88(17) 3_755 7_644
Cu04 Cu03 Cu03 120.88(17) 3_755 7_645
Cu04 Cu03 Cu03 91.2(4) 3_755 9_766
Cu04 Cu03 Cu03 115.6(3) 13_666 9_766
Cu04 Cu03 Cu03 117.1(3) 13_665 7_645
Cu04 Cu03 Cu03 175.3(3) 13_666 15_565
Cu04 Cu03 Cu03 88.70(13) 13_666 15_566
Cu04 Cu03 Cu03 175.3(3) 13_665 15_566
Cu04 Cu03 Cu03 115.6(3) 13_665 9_766
Cu04 Cu03 Cu03 55.7(2) 13_665 7_644
Cu04 Cu03 Cu03 117.1(3) 13_666 7_644
Cu04 Cu03 Cu03 55.7(2) 13_666 7_645
Cu04 Cu03 Cu03 60.6(3) 3_755 15_566
Cu04 Cu03 Cu04 121.90(15) 3_755 13_666
Cu04 Cu03 Cu04 121.90(15) 3_755 13_665
Cu04 Cu03 Cu04 92.8(4) 13_665 13_666
Se01 Cu04 Se01 116.6(2) . 13_666
Se01 Cu04 Se01 116.6(2) . 13_665
Se01 Cu04 Se01 106.8(3) 3_655 13_665
Se01 Cu04 Se01 106.8(3) 3_655 13_666
Se01 Cu04 Se01 110.9(4) . 3_655
Se01 Cu04 Se01 97.9(3) 13_666 13_665
Se01 Cu04 Rb02 60.13(16) 3_655 .
Se01 Cu04 Rb02 61.08(18) . .
Se01 Cu04 Rb02 56.37(17) 13_666 5
Se01 Cu04 Rb02 100.60(11) 13_665 .
Se01 Cu04 Rb02 100.60(11) 13_666 1_556
Se01 Cu04 Rb02 159.9(2) 13_666 .
Se01 Cu04 Rb02 100.5(3) . 5
Se01 Cu04 Rb02 159.9(2) 13_665 1_556
Se01 Cu04 Rb02 148.6(3) 3_655 5
Se01 Cu04 Rb02 56.37(17) 13_665 5
Se01 Cu04 Rb02 60.13(16) 3_655 1_556
Se01 Cu04 Rb02 61.08(18) . 1_556
Se01 Cu04 Cu03 124.2(3) . 13_666
Se01 Cu04 Cu03 119.1(4) 13_666 13_665
Se01 Cu04 Cu03 124.2(3) . 13_665
Se01 Cu04 Cu03 54.97(17) 3_655 13_665
Se01 Cu04 Cu03 52.71(18) 13_666 13_666
Se01 Cu04 Cu03 52.71(18) 13_665 13_665
Se01 Cu04 Cu03 119.1(4) 13_665 13_666
Se01 Cu04 Cu03 165.4(4) . 11_576
Se01 Cu04 Cu03 54.97(17) 3_655 13_666
Se01 Cu04 Cu04 127.4(3) 3_655 13_666
Se01 Cu04 Cu04 122.5(5) 13_666 13_665
Se01 Cu04 Cu04 52.7(2) 13_665 13_665
Se01 Cu04 Cu04 127.4(3) 3_655 13_665
Se01 Cu04 Cu04 122.5(5) 13_665 13_666
Se01 Cu04 Cu04 63.8(3) . 13_666
Se01 Cu04 Cu04 52.7(2) 13_666 13_666
Se01 Cu04 Cu04 63.8(3) . 13_665
Rb02 Cu04 Rb02 142.59(14) 1_556 5
Rb02 Cu04 Rb02 142.59(14) . 5
Rb02 Cu04 Rb02 60.05(12) . 1_556
Cu03 Cu04 Se01 56.34(17) 11_576 13_665
Cu03 Cu04 Se01 56.34(17) 11_576 13_666
Cu03 Cu04 Se01 83.7(3) 11_576 3_655
Cu03 Cu04 Rb02 110.3(2) 13_665 1_556
Cu03 Cu04 Rb02 110.3(2) 13_666 .
Cu03 Cu04 Rb02 106.9(2) 13_665 5
Cu03 Cu04 Rb02 106.9(2) 13_666 5
Cu03 Cu04 Rb02 67.80(17) 13_666 1_556
Cu03 Cu04 Rb02 64.9(2) 11_576 5
Cu03 Cu04 Rb02 130.5(3) 11_576 1_556
Cu03 Cu04 Rb02 130.5(3) 11_576 .
Cu03 Cu04 Rb02 67.80(17) 13_665 .
Cu03 Cu04 Cu03 63.7(3) 11_576 13_666
Cu03 Cu04 Cu03 63.7(3) 11_576 13_665
Cu03 Cu04 Cu03 92.8(4) 13_665 13_666
Cu03 Cu04 Cu04 107.8(4) 11_576 13_665
Cu03 Cu04 Cu04 107.8(4) 11_576 13_666
Cu04 Cu04 Rb02 66.8(3) 13_666 5
Cu04 Cu04 Rb02 75.8(3) 13_665 .
Cu04 Cu04 Rb02 75.8(3) 13_666 1_556
Cu04 Cu04 Rb02 120.8(4) 13_665 1_556
Cu04 Cu04 Rb02 120.8(4) 13_666 .
Cu04 Cu04 Rb02 66.8(3) 13_665 5
Cu04 Cu04 Cu03 83.79(17) 13_665 13_665
Cu04 Cu04 Cu03 171.4(6) 13_665 13_666
Cu04 Cu04 Cu03 83.79(17) 13_666 13_666
Cu04 Cu04 Cu03 171.4(6) 13_666 13_665
Cu04 Cu04 Cu04 98.4(6) 13_666 13_665

loop_
_geom_bond_atom_site_label_1
_geom_bond_atom_site_label_2
_geom_bond_distance
_geom_bond_site_symmetry_2
Se01 Rb02 3.501(3) 1_556
Se01 Rb02 3.501(3) .
Se01 Cu03 2.389(8) .
Se01 Cu03 2.473(4) 7_644
Se01 Cu03 2.473(4) 7_645
Se01 Cu04 2.608(10) 11_566
Se01 Cu04 2.634(6) 13_666
Se01 Cu04 2.336(10) .
Se01 Cu04 2.634(6) 13_665
Rb02 Cu03 3.881(6) 13_665
Rb02 Cu03 3.881(6) 15_465
Rb02 Cu03 3.881(6) 7_644
Rb02 Cu03 3.881(6) 5_444
Cu03 Cu03 2.824(6) 7_644
Cu03 Cu03 2.838(13) 9_766
Cu03 Cu03 2.824(6) 15_566
Cu03 Cu03 2.824(6) 15_565
Cu03 Cu03 2.824(6) 7_645
Cu03 Cu04 2.743(8) 13_665
Cu03 Cu04 2.743(8) 13_666
Cu03 Cu04 2.603(10) 3_755
Cu04 Cu04 2.624(11) 13_666
Cu04 Cu04 2.624(11) 13_665
